data_2208083
loop_
_publ_author_name
'Yaz\?ic\?i, Serap'
'Albayrak, \,Ci\(gdem'
'A\(gar, Erbil '
'\,Senel, \.Ismet '
'B\"uy\"ukg\"ung\"or, Orhan'

_publ_section_title
;
 4-(3-Methoxyphenyldiazenyl)-2-methylphenol
;
_journal_coeditor_code HK6069
_journal_issue 2
_journal_name_full 'Acta Crystallographica Section E'
_journal_page_first o521
_journal_page_last o522
_journal_paper_doi 10.1107/S1600536806000444
_journal_volume 62
_journal_year 2006
_chemical_formula_iupac 'C14 H14 N2 O2'
_chemical_formula_moiety 'C14 H14 N2 O2'
_chemical_formula_sum 'C14 H14 N2 O2'
_chemical_formula_weight 242.27
_chemical_name_systematic
;
4-(3-Methoxyphenyldiazenyl)-2-methylphenol
;
_space_group_IT_number 14
_symmetry_cell_setting monoclinic
_symmetry_space_group_name_Hall '-P 2yn'
_symmetry_space_group_name_H-M 'P 1 21/n 1'
_atom_sites_solution_hydrogens geom
_atom_sites_solution_primary direct
_atom_sites_solution_secondary difmap
_cell_angle_alpha 90.00
_cell_angle_beta 107.257(8)
_cell_angle_gamma 90.00
_cell_formula_units_Z 4
_cell_length_a 10.2449(11)
_cell_length_b 9.2512(7)
_cell_length_c 13.7955(14)
_cell_measurement_reflns_used 2829
_cell_measurement_temperature 296(2)
_cell_measurement_theta_max 28.33
_cell_measurement_theta_min 2.08
_cell_volume 1248.6(2)
_computing_cell_refinement X-AREA
_computing_data_collection 'X-AREA (Stoe & Cie, 2002)'
_computing_data_reduction 'X-RED (Stoe & Cie, 2002)'
_computing_molecular_graphics 'ORTEP-3 for Windows (Farrugia, 1997)'
_computing_publication_material 'WinGX (Farrugia, 1999)'
_computing_structure_refinement 'SHELXL97 (Sheldrick, 1997)'
_computing_structure_solution 'SHELXS97 (Sheldrick, 1997)'
_diffrn_ambient_temperature 296(2)
_diffrn_detector_area_resol_mean 6.67
_diffrn_measured_fraction_theta_full 0.984
_diffrn_measured_fraction_theta_max 0.984
_diffrn_measurement_device_type 'Stoe IPDS-II'
_diffrn_measurement_method \w
_diffrn_radiation_monochromator graphite
_diffrn_radiation_source 'fine-focus sealed tube'
_diffrn_radiation_type MoK\a
_diffrn_radiation_wavelength 0.71073
_diffrn_reflns_av_R_equivalents 0.0464
_diffrn_reflns_av_sigmaI/netI 0.0356
_diffrn_reflns_limit_h_max 12
_diffrn_reflns_limit_h_min -12
_diffrn_reflns_limit_k_max 11
_diffrn_reflns_limit_k_min -11
_diffrn_reflns_limit_l_max 16
_diffrn_reflns_limit_l_min -16
_diffrn_reflns_number 12623
_diffrn_reflns_theta_full 26.00
_diffrn_reflns_theta_max 26.00
_diffrn_reflns_theta_min 2.19
_diffrn_standards_decay_% 0
_diffrn_standards_interval_count 0
_diffrn_standards_interval_time 0
_diffrn_standards_number 0
_exptl_absorpt_coefficient_mu 0.088
_exptl_absorpt_correction_T_max 0.985
_exptl_absorpt_correction_T_min 0.959
_exptl_absorpt_correction_type integration
_exptl_absorpt_process_details '(X-RED32; Stoe & Cie, 2002)'
_exptl_crystal_colour orange
_exptl_crystal_density_diffrn 1.289
_exptl_crystal_density_method 'not measured'
_exptl_crystal_description prism
_exptl_crystal_F_000 512
_exptl_crystal_size_max 0.580
_exptl_crystal_size_mid 0.393
_exptl_crystal_size_min 0.170
_refine_diff_density_max 0.311
_refine_diff_density_min -0.243
_refine_ls_extinction_method none
_refine_ls_goodness_of_fit_ref 1.044
_refine_ls_hydrogen_treatment constr
_refine_ls_matrix_type full
_refine_ls_number_parameters 163
_refine_ls_number_reflns 2456
_refine_ls_number_restraints 0
_refine_ls_restrained_S_all 1.044
_refine_ls_R_factor_all 0.0734
_refine_ls_R_factor_gt 0.0479
_refine_ls_shift/su_max 0.000
_refine_ls_shift/su_mean 0.000
_refine_ls_structure_factor_coef Fsqd
_refine_ls_weighting_details 'calc w = 1/[\s^2^(Fo^2^)+(0.0819P)^2^] where P = (Fo^2^+2Fc^2^)/3'
_refine_ls_weighting_scheme calc
_refine_ls_wR_factor_gt 0.1292
_refine_ls_wR_factor_ref 0.1384
_reflns_number_gt 1659
_reflns_number_total 2456
_reflns_threshold_expression I>2\s(I)
_cod_data_source_file hk6069.cif
_cod_data_source_block I
_cod_original_sg_symbol_H-M 'P 21/n'
_cod_database_code 2208083
_cod_database_fobs_code 2208083

loop_
_symmetry_equiv_pos_as_xyz
'x, y, z'
'-x+1/2, y+1/2, -z+1/2'
'-x, -y, -z'
'x-1/2, -y-1/2, z-1/2'

loop_
_atom_site_label
_atom_site_fract_x
_atom_site_fract_y
_atom_site_fract_z
_atom_site_U_iso_or_equiv
_atom_site_adp_type
_atom_site_calc_flag
_atom_site_refinement_flags
_atom_site_occupancy
_atom_site_type_symbol
C1 0.3512(2) 0.44134(19) 0.11186(14) 0.0413(5) Uani d . 1 C
C2 0.3206(2) 0.5214(2) 0.18741(15) 0.0501(5) Uani d . 1 C
H2A 0.3705 0.5084 0.2551 0.060 Uiso calc R 1 H
C3 0.2152(2) 0.6205(2) 0.16074(17) 0.0564(6) Uani d . 1 C
H3 0.1944 0.6739 0.2113 0.068 Uiso calc R 1 H
C4 0.1402(2) 0.6419(2) 0.06098(16) 0.0505(5) Uani d . 1 C
H4 0.0691 0.7085 0.0441 0.061 Uiso calc R 1 H
C5 0.1729(2) 0.5623(2) -0.01384(15) 0.0461(5) Uani d . 1 C
C6 0.2769(2) 0.4620(2) 0.01149(15) 0.0468(5) Uani d . 1 C
H6 0.2972 0.4081 -0.0391 0.056 Uiso calc R 1 H
C7 0.0083(3) 0.6843(3) -0.1488(2) 0.0677(7) Uani d . 1 C
H7A -0.0293 0.6789 -0.2212 0.102 Uiso calc R 1 H
H7B 0.0504 0.7771 -0.1303 0.102 Uiso calc R 1 H
H7C -0.0633 0.6716 -0.1177 0.102 Uiso calc R 1 H
C8 0.5891(2) 0.1683(2) 0.09783(14) 0.0416(5) Uani d . 1 C
C9 0.6346(2) 0.1201(2) 0.01776(14) 0.0425(5) Uani d . 1 C
H9 0.5948 0.1582 -0.0466 0.051 Uiso calc R 1 H
C10 0.7360(2) 0.0182(2) 0.03035(14) 0.0409(4) Uani d . 1 C
C11 0.7939(2) -0.03746(19) 0.12754(14) 0.0422(5) Uani d . 1 C
C12 0.7452(2) 0.0040(2) 0.20722(15) 0.0517(5) Uani d . 1 C
H12 0.7813 -0.0379 0.2708 0.062 Uiso calc R 1 H
C13 0.6443(2) 0.1062(2) 0.19290(15) 0.0506(5) Uani d . 1 C
H13 0.6128 0.1339 0.2468 0.061 Uiso calc R 1 H
C14 0.7845(2) -0.0321(2) -0.05644(16) 0.0545(5) Uani d . 1 C
H14A 0.8553 -0.1030 -0.0326 0.082 Uiso calc R 1 H
H14B 0.8198 0.0486 -0.0845 0.082 Uiso calc R 1 H
H14C 0.7095 -0.0743 -0.1078 0.082 Uiso calc R 1 H
N1 0.45967(17) 0.33737(17) 0.14434(12) 0.0427(4) Uani d . 1 N
N2 0.48664(17) 0.27458(17) 0.07183(11) 0.0443(4) Uani d . 1 N
O1 0.10718(18) 0.57464(18) -0.11499(11) 0.0659(5) Uani d . 1 O
O2 0.89838(15) -0.13336(15) 0.14074(10) 0.0541(4) Uani d . 1 O
H2 0.9245 -0.1590 0.2003 0.081 Uiso calc R 1 H

loop_
_atom_site_aniso_label
_atom_site_aniso_U_11
_atom_site_aniso_U_22
_atom_site_aniso_U_33
_atom_site_aniso_U_12
_atom_site_aniso_U_13
_atom_site_aniso_U_23
C1 0.0419(11) 0.0396(10) 0.0434(10) -0.0018(8) 0.0140(9) -0.0010(7)
C2 0.0547(14) 0.0523(11) 0.0434(10) 0.0013(10) 0.0146(10) -0.0059(9)
C3 0.0641(16) 0.0551(12) 0.0538(12) 0.0058(11) 0.0232(12) -0.0118(10)
C4 0.0523(14) 0.0423(10) 0.0602(13) 0.0054(9) 0.0218(11) -0.0008(9)
C5 0.0469(12) 0.0465(11) 0.0460(11) 0.0015(9) 0.0155(10) 0.0025(8)
C6 0.0520(13) 0.0475(11) 0.0442(11) 0.0041(9) 0.0195(10) -0.0036(8)
C7 0.0611(17) 0.0623(14) 0.0703(15) 0.0119(12) 0.0051(13) 0.0136(11)
C8 0.0414(11) 0.0415(10) 0.0418(10) 0.0008(8) 0.0119(9) -0.0007(7)
C9 0.0446(12) 0.0458(10) 0.0349(9) -0.0009(9) 0.0084(9) 0.0012(8)
C10 0.0411(11) 0.0427(10) 0.0398(10) -0.0051(8) 0.0133(9) -0.0047(8)
C11 0.0420(11) 0.0407(10) 0.0448(10) -0.0006(8) 0.0142(9) 0.0011(8)
C12 0.0596(14) 0.0560(12) 0.0402(10) 0.0114(10) 0.0157(10) 0.0084(9)
C13 0.0607(14) 0.0542(11) 0.0422(10) 0.0090(10) 0.0232(10) 0.0028(9)
C14 0.0584(14) 0.0623(13) 0.0457(11) 0.0065(11) 0.0201(11) -0.0035(9)
N1 0.0423(10) 0.0444(9) 0.0420(9) -0.0008(7) 0.0134(8) -0.0030(7)
N2 0.0439(10) 0.0475(9) 0.0419(8) 0.0019(7) 0.0134(8) -0.0018(7)
O1 0.0693(11) 0.0783(11) 0.0467(8) 0.0293(9) 0.0122(8) 0.0057(7)
O2 0.0563(10) 0.0583(9) 0.0488(8) 0.0168(7) 0.0170(7) 0.0053(6)

loop_
_atom_type_symbol
_atom_type_description
_atom_type_scat_dispersion_real
_atom_type_scat_dispersion_imag
_atom_type_scat_source
C C 0.0033 0.0016 'International Tables Vol C Tables 4.2.6.8 and 6.1.1.4'
H H 0.0000 0.0000 'International Tables Vol C Tables 4.2.6.8 and 6.1.1.4'
N N 0.0061 0.0033 'International Tables Vol C Tables 4.2.6.8 and 6.1.1.4'
O O 0.0106 0.0060 'International Tables Vol C Tables 4.2.6.8 and 6.1.1.4'

loop_
_geom_angle_atom_site_label_1
_geom_angle_atom_site_label_2
_geom_angle_atom_site_label_3
_geom_angle
_geom_angle_publ_flag
C6 C1 C2 119.91(18) ?
C6 C1 N1 123.40(16) yes
C2 C1 N1 116.68(17) yes
C3 C2 C1 119.15(19) ?
C3 C2 H2A 120.4 ?
C1 C2 H2A 120.4 ?
C4 C3 C2 121.49(18) ?
C4 C3 H3 119.3 ?
C2 C3 H3 119.3 ?
C3 C4 C5 118.75(19) ?
C3 C4 H4 120.6 ?
C5 C4 H4 120.6 ?
O1 C5 C6 115.23(17) yes
O1 C5 C4 124.24(18) yes
C6 C5 C4 120.53(19) ?
C5 C6 C1 120.15(17) ?
C5 C6 H6 119.9 ?
C1 C6 H6 119.9 ?
O1 C7 H7A 109.5 ?
O1 C7 H7B 109.5 ?
H7A C7 H7B 109.5 ?
O1 C7 H7C 109.5 ?
H7A C7 H7C 109.5 ?
H7B C7 H7C 109.5 ?
C13 C8 C9 118.59(18) ?
C13 C8 N2 126.43(17) yes
C9 C8 N2 114.95(16) yes
C10 C9 C8 122.48(17) ?
C10 C9 H9 118.8 ?
C8 C9 H9 118.8 ?
C9 C10 C11 117.69(17) ?
C9 C10 C14 121.93(18) ?
C11 C10 C14 120.38(18) ?
O2 C11 C12 121.83(17) ?
O2 C11 C10 117.60(16) ?
C12 C11 C10 120.57(18) ?
C13 C12 C11 120.60(18) ?
C13 C12 H12 119.7 ?
C11 C12 H12 119.7 ?
C12 C13 C8 119.93(17) ?
C12 C13 H13 120.0 ?
C8 C13 H13 120.0 ?
C10 C14 H14A 109.5 ?
C10 C14 H14B 109.5 ?
H14A C14 H14B 109.5 ?
C10 C14 H14C 109.5 ?
H14A C14 H14C 109.5 ?
H14B C14 H14C 109.5 ?
N2 N1 C1 113.17(15) yes
N1 N2 C8 116.40(16) yes
C5 O1 C7 119.11(17) ?
C11 O2 H2 109.5 ?

loop_
_geom_bond_atom_site_label_1
_geom_bond_atom_site_label_2
_geom_bond_distance
_geom_bond_publ_flag
C1 C6 1.381(3) ?
C1 C2 1.388(3) ?
C1 N1 1.437(2) yes
C2 C3 1.380(3) ?
C2 H2A 0.9300 ?
C3 C4 1.377(3) ?
C3 H3 0.9300 ?
C4 C5 1.387(3) ?
C4 H4 0.9300 ?
C5 O1 1.362(3) ?
C5 C6 1.378(3) ?
C6 H6 0.9300 ?
C7 O1 1.411(3) ?
C7 H7A 0.9600 ?
C7 H7B 0.9600 ?
C7 H7C 0.9600 ?
C8 C13 1.389(3) ?
C8 C9 1.393(3) ?
C8 N2 1.405(2) yes
C9 C10 1.375(3) ?
C9 H9 0.9300 ?
C10 C11 1.394(3) ?
C10 C14 1.500(2) ?
C11 O2 1.360(2) yes
C11 C12 1.389(3) ?
C12 C13 1.371(3) ?
C12 H12 0.9300 ?
C13 H13 0.9300 ?
C14 H14A 0.9600 ?
C14 H14B 0.9600 ?
C14 H14C 0.9600 ?
N1 N2 1.256(2) yes
O2 H2 0.8200 ?

loop_
_geom_hbond_atom_site_label_D
_geom_hbond_atom_site_label_H
_geom_hbond_atom_site_label_A
_geom_hbond_site_symmetry_A
_geom_hbond_distance_DH
_geom_hbond_distance_HA
_geom_hbond_distance_DA
_geom_hbond_angle_DHA
O2 H2 N1 2_645 0.82 2.12 2.902(2) 159

loop_
_geom_torsion_atom_site_label_1
_geom_torsion_atom_site_label_2
_geom_torsion_atom_site_label_3
_geom_torsion_atom_site_label_4
_geom_torsion
_geom_torsion_publ_flag
C6 C1 C2 C3 0.3(3) ?
N1 C1 C2 C3 -178.49(18) ?
C1 C2 C3 C4 -0.2(3) ?
C2 C3 C4 C5 -0.5(3) ?
C3 C4 C5 O1 -179.4(2) ?
C3 C4 C5 C6 1.0(3) ?
O1 C5 C6 C1 179.45(18) ?
C4 C5 C6 C1 -1.0(3) ?
C2 C1 C6 C5 0.3(3) ?
N1 C1 C6 C5 178.99(17) ?
C13 C8 C9 C10 -3.0(3) ?
N2 C8 C9 C10 178.86(18) ?
C8 C9 C10 C11 0.1(3) ?
C8 C9 C10 C14 -179.65(19) ?
C9 C10 C11 O2 -177.14(17) ?
C14 C10 C11 O2 2.6(3) yes
C9 C10 C11 C12 3.2(3) ?
C14 C10 C11 C12 -177.10(19) ?
O2 C11 C12 C13 176.8(2) yes
C10 C11 C12 C13 -3.5(3) ?
C11 C12 C13 C8 0.5(3) ?
C9 C8 C13 C12 2.6(3) ?
N2 C8 C13 C12 -179.4(2) ?
C6 C1 N1 N2 4.8(3) ?
C2 C1 N1 N2 -176.40(17) ?
C1 N1 N2 C8 -178.25(16) yes
C13 C8 N2 N1 13.5(3) ?
C9 C8 N2 N1 -168.54(17) ?
C6 C5 O1 C7 -173.86(19) ?
C4 C5 O1 C7 6.6(3) ?

loop_
_cod_related_entry_id
_cod_related_entry_database
_cod_related_entry_code
1 ChemSpider 21179769
